data_4121141
loop_
_publ_author_name
'Jeffrey S. Quesnel'
'Bruce A. Arndtsen'

_publ_section_title
;
 A Palladium-Catalyzed Carbonylation Approach to Acid Chloride Synthesis
;
_journal_name_full 'Journal of the American Chemical Society'
_journal_page_first 16841
_journal_page_last 16844
_journal_paper_doi 10.1021/ja4098093
_journal_volume 135
_journal_year 2013
_chemical_formula_moiety 'C19 H32 Cl O P Pd'
_chemical_formula_sum 'C19 H32 Cl O P Pd'
_chemical_formula_weight 449.27
_chemical_name_systematic
; 
 ? 
;
_space_group_IT_number 14
_symmetry_cell_setting monoclinic
_symmetry_space_group_name_Hall '-P 2yn'
_symmetry_space_group_name_H-M 'P 1 21/n 1'
_atom_sites_solution_hydrogens geom
_atom_sites_solution_primary direct
_atom_sites_solution_secondary difmap
_audit_creation_method SHELXL-97
_audit_update_record
;
2011-07-19 # Formatted by publCIF
;
_cell_angle_alpha 90.00
_cell_angle_beta 98.4130(10)
_cell_angle_gamma 90.00
_cell_formula_units_Z 4
_cell_length_a 10.7582(6)
_cell_length_b 14.8854(9)
_cell_length_c 13.1012(8)
_cell_measurement_reflns_used 5403
_cell_measurement_temperature 296(2)
_cell_measurement_theta_max 23.48
_cell_measurement_theta_min 2.29
_cell_volume 2075.5(2)
_computing_cell_refinement 'Bruker SAINT'
_computing_data_collection 'Bruker APEX2'
_computing_data_reduction 'Bruker SAINT'
_computing_molecular_graphics 'Bruker SHELXTL'
_computing_publication_material 'Bruker SHELXTL'
_computing_structure_refinement 'SHELXL-97 (Sheldrick, 2008)'
_computing_structure_solution 'SHELXS-97 (Sheldrick, 2008)'
_diffrn_ambient_temperature 296(2)
_diffrn_measured_fraction_theta_full 0.999
_diffrn_measured_fraction_theta_max 0.999
_diffrn_measurement_device_type 'Bruker APEX-II CCD'
_diffrn_measurement_method '\f and \w scans'
_diffrn_radiation_monochromator graphite
_diffrn_radiation_source 'fine-focus sealed tube'
_diffrn_radiation_type MoK\a
_diffrn_radiation_wavelength 0.71073
_diffrn_reflns_av_R_equivalents 0.0390
_diffrn_reflns_av_sigmaI/netI 0.0299
_diffrn_reflns_limit_h_max 13
_diffrn_reflns_limit_h_min -13
_diffrn_reflns_limit_k_max 18
_diffrn_reflns_limit_k_min -18
_diffrn_reflns_limit_l_max 16
_diffrn_reflns_limit_l_min -16
_diffrn_reflns_number 22331
_diffrn_reflns_theta_full 26.48
_diffrn_reflns_theta_max 26.48
_diffrn_reflns_theta_min 2.08
_exptl_absorpt_coefficient_mu 1.102
_exptl_absorpt_correction_T_max 0.6087
_exptl_absorpt_correction_T_min 0.6087
_exptl_absorpt_correction_type multi-scan
_exptl_absorpt_process_details 'SADABS V2008/1 (Bruker AXS)'
_exptl_crystal_colour yellow
_exptl_crystal_density_diffrn 1.438
_exptl_crystal_description prismatic
_exptl_crystal_F_000 928
_exptl_crystal_size_max 0.50
_exptl_crystal_size_mid 0.50
_exptl_crystal_size_min 0.50
_refine_diff_density_max 0.356
_refine_diff_density_min -0.411
_refine_diff_density_rms 0.060
_refine_ls_extinction_method none
_refine_ls_goodness_of_fit_ref 1.031
_refine_ls_hydrogen_treatment constr
_refine_ls_matrix_type full
_refine_ls_number_parameters 208
_refine_ls_number_reflns 4295
_refine_ls_number_restraints 0
_refine_ls_restrained_S_all 1.031
_refine_ls_R_factor_all 0.0422
_refine_ls_R_factor_gt 0.0285
_refine_ls_shift/su_max 0.001
_refine_ls_shift/su_mean 0.000
_refine_ls_structure_factor_coef Fsqd
_refine_ls_weighting_details 'calc w=1/[\s^2^(Fo^2^)+(0.0301P)^2^+0.5152P] where P=(Fo^2^+2Fc^2^)/3'
_refine_ls_weighting_scheme calc
_refine_ls_wR_factor_gt 0.0614
_refine_ls_wR_factor_ref 0.0657
_reflns_number_gt 3409
_reflns_number_total 4295
_reflns_threshold_expression >2sigma(I)
_cod_data_source_file ja4098093_si_002.cif
_cod_data_source_block jq4_0m
_cod_database_code 4121141

loop_
_symmetry_equiv_pos_as_xyz
'x, y, z'
'-x+1/2, y+1/2, -z+1/2'
'-x, -y, -z'
'x-1/2, -y-1/2, z-1/2'

loop_
_atom_site_label
_atom_site_type_symbol
_atom_site_fract_x
_atom_site_fract_y
_atom_site_fract_z
_atom_site_U_iso_or_equiv
_atom_site_adp_type
_atom_site_occupancy
_atom_site_symmetry_multiplicity
_atom_site_calc_flag
_atom_site_refinement_flags
Pd1 Pd 0.893653(18) 0.872778(14) 0.780012(15) 0.03506(7) Uani 1 1 d .
P1 P 0.72022(6) 0.83525(4) 0.85570(5) 0.02988(15) Uani 1 1 d .
C16 C 0.5666(2) 0.88288(18) 0.7858(2) 0.0403(6) Uani 1 1 d .
C12 C 0.7667(2) 0.89966(18) 0.9819(2) 0.0391(6) Uani 1 1 d .
C3 C 0.7574(3) 0.7536(2) 0.5005(2) 0.0556(8) Uani 1 1 d .
H3A H 0.7525 0.6943 0.5220 0.067 Uiso 1 1 calc R
C8 C 0.7007(3) 0.71142(18) 0.8843(2) 0.0445(7) Uani 1 1 d .
C14 C 0.6607(3) 0.9190(2) 1.0447(2) 0.0565(8) Uani 1 1 d .
H14A H 0.6937 0.9511 1.1063 0.085 Uiso 1 1 calc R
H14B H 0.6245 0.8633 1.0630 0.085 Uiso 1 1 calc R
H14C H 0.5973 0.9546 1.0043 0.085 Uiso 1 1 calc R
C15 C 0.8711(3) 0.8498(2) 1.0518(2) 0.0596(9) Uani 1 1 d .
H15A H 0.8935 0.8831 1.1146 0.089 Uiso 1 1 calc R
H15B H 0.9433 0.8440 1.0170 0.089 Uiso 1 1 calc R
H15C H 0.8418 0.7912 1.0675 0.089 Uiso 1 1 calc R
C13 C 0.8255(3) 0.98932(19) 0.9544(2) 0.0521(8) Uani 1 1 d .
H13A H 0.8504 1.0234 1.0162 0.078 Uiso 1 1 calc R
H13B H 0.7649 1.0229 0.9086 0.078 Uiso 1 1 calc R
H13C H 0.8977 0.9775 0.9213 0.078 Uiso 1 1 calc R
C7 C 0.8315(3) 0.9037(2) 0.5330(2) 0.0504(7) Uani 1 1 d .
H7A H 0.8747 0.9462 0.5766 0.060 Uiso 1 1 calc R
C9 C 0.6258(3) 0.6937(2) 0.9743(3) 0.0705(10) Uani 1 1 d .
H9A H 0.6190 0.6301 0.9846 0.106 Uiso 1 1 calc R
H9B H 0.5432 0.7191 0.9582 0.106 Uiso 1 1 calc R
H9C H 0.6685 0.7208 1.0362 0.106 Uiso 1 1 calc R
C5 C 0.7105(4) 0.8647(3) 0.3718(3) 0.0776(12) Uani 1 1 d .
H5A H 0.6724 0.8812 0.3062 0.093 Uiso 1 1 calc R
C6 C 0.7759(4) 0.9275(3) 0.4346(3) 0.0691(10) Uani 1 1 d .
H6A H 0.7831 0.9860 0.4112 0.083 Uiso 1 1 calc R
C11 C 0.6351(3) 0.6631(2) 0.7879(3) 0.0637(9) Uani 1 1 d .
H11A H 0.6254 0.6007 0.8032 0.096 Uiso 1 1 calc R
H11B H 0.6848 0.6690 0.7331 0.096 Uiso 1 1 calc R
H11C H 0.5539 0.6895 0.7670 0.096 Uiso 1 1 calc R
C4 C 0.7005(3) 0.7788(3) 0.4041(3) 0.0744(11) Uani 1 1 d .
H4A H 0.6550 0.7370 0.3609 0.089 Uiso 1 1 calc R
Cl1 Cl 1.08300(7) 0.93346(6) 0.74763(7) 0.0632(2) Uani 1 1 d .
O1 O 0.9260(2) 0.71139(15) 0.68588(17) 0.0722(7) Uani 1 1 d .
C2 C 0.8220(2) 0.81622(18) 0.5655(2) 0.0389(6) Uani 1 1 d .
C19 C 0.4493(3) 0.8535(2) 0.8308(3) 0.0613(9) Uani 1 1 d .
H19A H 0.3761 0.8800 0.7915 0.092 Uiso 1 1 calc R
H19B H 0.4561 0.8729 0.9013 0.092 Uiso 1 1 calc R
H19C H 0.4422 0.7893 0.8278 0.092 Uiso 1 1 calc R
C18 C 0.5726(3) 0.98567(19) 0.7864(2) 0.0517(8) Uani 1 1 d .
H18A H 0.4953 1.0095 0.7508 0.078 Uiso 1 1 calc R
H18B H 0.6412 1.0051 0.7525 0.078 Uiso 1 1 calc R
H18C H 0.5851 1.0069 0.8564 0.078 Uiso 1 1 calc R
C10 C 0.8316(3) 0.6683(2) 0.9101(2) 0.0550(8) Uani 1 1 d .
H10A H 0.8226 0.6056 0.9246 0.083 Uiso 1 1 calc R
H10B H 0.8774 0.6974 0.9694 0.083 Uiso 1 1 calc R
H10C H 0.8765 0.6749 0.8524 0.083 Uiso 1 1 calc R
C1 C 0.8827(3) 0.78483(19) 0.6694(2) 0.0438(7) Uani 1 1 d .
C17 C 0.5528(3) 0.8558(2) 0.6717(2) 0.0578(9) Uani 1 1 d .
H17A H 0.4757 0.8797 0.6358 0.087 Uiso 1 1 calc R
H17B H 0.5517 0.7915 0.6662 0.087 Uiso 1 1 calc R
H17C H 0.6223 0.8792 0.6416 0.087 Uiso 1 1 calc R

loop_
_atom_site_aniso_label
_atom_site_aniso_U_11
_atom_site_aniso_U_22
_atom_site_aniso_U_33
_atom_site_aniso_U_23
_atom_site_aniso_U_13
_atom_site_aniso_U_12
Pd1 0.03183(11) 0.03694(12) 0.03707(12) 0.00073(10) 0.00727(8) -0.00139(9)
P1 0.0294(3) 0.0279(3) 0.0326(3) -0.0003(3) 0.0051(3) 0.0003(3)
C16 0.0311(13) 0.0442(16) 0.0448(16) -0.0023(13) 0.0026(12) 0.0009(12)
C12 0.0429(15) 0.0391(16) 0.0344(14) -0.0075(12) 0.0026(12) 0.0042(12)
C3 0.060(2) 0.0489(19) 0.061(2) -0.0144(16) 0.0185(17) -0.0005(15)
C8 0.0535(17) 0.0288(15) 0.0540(18) 0.0036(13) 0.0173(14) -0.0007(12)
C14 0.063(2) 0.066(2) 0.0423(17) -0.0088(16) 0.0155(15) 0.0100(17)
C15 0.061(2) 0.068(2) 0.0448(18) -0.0067(16) -0.0103(15) 0.0156(16)
C13 0.0510(18) 0.0444(18) 0.0580(19) -0.0147(15) -0.0011(15) -0.0060(14)
C7 0.064(2) 0.0460(18) 0.0418(17) 0.0025(14) 0.0102(15) 0.0003(15)
C9 0.083(2) 0.048(2) 0.091(3) 0.0197(19) 0.046(2) -0.0014(17)
C5 0.085(3) 0.102(3) 0.042(2) -0.007(2) -0.0020(18) 0.034(2)
C6 0.093(3) 0.065(2) 0.050(2) 0.0135(18) 0.0129(19) 0.018(2)
C11 0.068(2) 0.0382(17) 0.084(3) -0.0125(17) 0.0102(19) -0.0128(16)
C4 0.061(2) 0.094(3) 0.064(2) -0.034(2) -0.0026(19) 0.010(2)
Cl1 0.0439(4) 0.0816(6) 0.0668(5) 0.0018(4) 0.0168(4) -0.0189(4)
O1 0.121(2) 0.0450(13) 0.0559(14) 0.0058(11) 0.0291(14) 0.0310(14)
C2 0.0439(15) 0.0379(16) 0.0383(15) -0.0037(12) 0.0172(12) 0.0031(12)
C19 0.0322(16) 0.068(2) 0.085(3) -0.0004(18) 0.0131(16) -0.0005(14)
C18 0.0472(17) 0.0457(18) 0.0597(19) 0.0078(15) -0.0007(14) 0.0120(14)
C10 0.073(2) 0.0378(17) 0.0560(19) 0.0084(15) 0.0149(16) 0.0157(15)
C1 0.0549(17) 0.0376(16) 0.0423(16) 0.0007(13) 0.0183(14) 0.0047(13)
C17 0.0437(17) 0.077(2) 0.0476(18) -0.0078(16) -0.0098(14) 0.0080(15)

loop_
_atom_type_symbol
_atom_type_description
_atom_type_scat_dispersion_real
_atom_type_scat_dispersion_imag
_atom_type_scat_source
C C 0.0033 0.0016 'International Tables Vol C Tables 4.2.6.8 and 6.1.1.4'
H H 0.0000 0.0000 'International Tables Vol C Tables 4.2.6.8 and 6.1.1.4'
O O 0.0106 0.0060 'International Tables Vol C Tables 4.2.6.8 and 6.1.1.4'
P P 0.1023 0.0942 'International Tables Vol C Tables 4.2.6.8 and 6.1.1.4'
Cl Cl 0.1484 0.1585 'International Tables Vol C Tables 4.2.6.8 and 6.1.1.4'
Pd Pd -0.9988 1.0072 'International Tables Vol C Tables 4.2.6.8 and 6.1.1.4'

loop_
_geom_angle_atom_site_label_1
_geom_angle_atom_site_label_2
_geom_angle_atom_site_label_3
_geom_angle
C1 Pd1 P1 101.12(8)
C1 Pd1 Cl1 94.87(8)
P1 Pd1 Cl1 163.50(3)
C8 P1 C16 110.06(12)
C8 P1 C12 109.79(13)
C16 P1 C12 109.14(12)
C8 P1 Pd1 116.08(9)
C16 P1 Pd1 113.73(9)
C12 P1 Pd1 97.16(9)
C18 C16 C19 108.6(2)
C18 C16 C17 105.4(2)
C19 C16 C17 109.4(2)
C18 C16 P1 109.66(18)
C19 C16 P1 114.4(2)
C17 C16 P1 108.94(18)
C14 C12 C15 108.0(2)
C14 C12 C13 109.1(2)
C15 C12 C13 105.6(2)
C14 C12 P1 116.0(2)
C15 C12 P1 110.48(19)
C13 C12 P1 107.22(18)
C4 C3 C2 120.0(3)
C4 C3 H3A 120.0
C2 C3 H3A 120.0
C11 C8 C10 106.4(2)
C11 C8 C9 108.6(3)
C10 C8 C9 108.9(3)
C11 C8 P1 110.1(2)
C10 C8 P1 108.92(19)
C9 C8 P1 113.7(2)
C12 C14 H14A 109.5
C12 C14 H14B 109.5
H14A C14 H14B 109.5
C12 C14 H14C 109.5
H14A C14 H14C 109.5
H14B C14 H14C 109.5
C12 C15 H15A 109.5
C12 C15 H15B 109.5
H15A C15 H15B 109.5
C12 C15 H15C 109.5
H15A C15 H15C 109.5
H15B C15 H15C 109.5
C12 C13 H13A 109.5
C12 C13 H13B 109.5
H13A C13 H13B 109.5
C12 C13 H13C 109.5
H13A C13 H13C 109.5
H13B C13 H13C 109.5
C2 C7 C6 119.2(3)
C2 C7 H7A 120.4
C6 C7 H7A 120.4
C8 C9 H9A 109.5
C8 C9 H9B 109.5
H9A C9 H9B 109.5
C8 C9 H9C 109.5
H9A C9 H9C 109.5
H9B C9 H9C 109.5
C4 C5 C6 120.9(3)
C4 C5 H5A 119.5
C6 C5 H5A 119.5
C5 C6 C7 119.9(3)
C5 C6 H6A 120.1
C7 C6 H6A 120.1
C8 C11 H11A 109.5
C8 C11 H11B 109.5
H11A C11 H11B 109.5
C8 C11 H11C 109.5
H11A C11 H11C 109.5
H11B C11 H11C 109.5
C5 C4 C3 120.0(4)
C5 C4 H4A 120.0
C3 C4 H4A 120.0
C7 C2 C3 120.1(3)
C7 C2 C1 122.3(3)
C3 C2 C1 117.6(3)
C16 C19 H19A 109.5
C16 C19 H19B 109.5
H19A C19 H19B 109.5
C16 C19 H19C 109.5
H19A C19 H19C 109.5
H19B C19 H19C 109.5
C16 C18 H18A 109.5
C16 C18 H18B 109.5
H18A C18 H18B 109.5
C16 C18 H18C 109.5
H18A C18 H18C 109.5
H18B C18 H18C 109.5
C8 C10 H10A 109.5
C8 C10 H10B 109.5
H10A C10 H10B 109.5
C8 C10 H10C 109.5
H10A C10 H10C 109.5
H10B C10 H10C 109.5
O1 C1 C2 123.8(3)
O1 C1 Pd1 120.1(2)
C2 C1 Pd1 116.03(19)
C16 C17 H17A 109.5
C16 C17 H17B 109.5
H17A C17 H17B 109.5
C16 C17 H17C 109.5
H17A C17 H17C 109.5
H17B C17 H17C 109.5

loop_
_geom_bond_atom_site_label_1
_geom_bond_atom_site_label_2
_geom_bond_distance
Pd1 C1 1.943(3)
Pd1 P1 2.3061(7)
Pd1 Cl1 2.3234(7)
P1 C8 1.899(3)
P1 C16 1.905(3)
P1 C12 1.913(3)
C16 C18 1.531(4)
C16 C19 1.533(4)
C16 C17 1.534(4)
C12 C14 1.528(4)
C12 C15 1.532(4)
C12 C13 1.542(4)
C3 C4 1.373(5)
C3 C2 1.380(4)
C3 H3A 0.9300
C8 C11 1.533(4)
C8 C10 1.540(4)
C8 C9 1.546(4)
C14 H14A 0.9600
C14 H14B 0.9600
C14 H14C 0.9600
C15 H15A 0.9600
C15 H15B 0.9600
C15 H15C 0.9600
C13 H13A 0.9600
C13 H13B 0.9600
C13 H13C 0.9600
C7 C2 1.379(4)
C7 C6 1.385(4)
C7 H7A 0.9300
C9 H9A 0.9600
C9 H9B 0.9600
C9 H9C 0.9600
C5 C4 1.355(5)
C5 C6 1.370(5)
C5 H5A 0.9300
C6 H6A 0.9300
C11 H11A 0.9600
C11 H11B 0.9600
C11 H11C 0.9600
C4 H4A 0.9300
O1 C1 1.195(3)
C2 C1 1.496(4)
C19 H19A 0.9600
C19 H19B 0.9600
C19 H19C 0.9600
C18 H18A 0.9600
C18 H18B 0.9600
C18 H18C 0.9600
C10 H10A 0.9600
C10 H10B 0.9600
C10 H10C 0.9600
C17 H17A 0.9600
C17 H17B 0.9600
C17 H17C 0.9600

loop_
_geom_torsion_atom_site_label_1
_geom_torsion_atom_site_label_2
_geom_torsion_atom_site_label_3
_geom_torsion_atom_site_label_4
_geom_torsion
C1 Pd1 P1 C8 48.14(14)
Cl1 Pd1 P1 C8 -117.31(14)
C1 Pd1 P1 C16 -81.09(13)
Cl1 Pd1 P1 C16 113.47(13)
C1 Pd1 P1 C12 164.33(12)
Cl1 Pd1 P1 C12 -1.12(14)
C8 P1 C16 C18 166.26(19)
C12 P1 C16 C18 45.7(2)
Pd1 P1 C16 C18 -61.5(2)
C8 P1 C16 C19 44.0(2)
C12 P1 C16 C19 -76.6(2)
Pd1 P1 C16 C19 176.17(18)
C8 P1 C16 C17 -78.8(2)
C12 P1 C16 C17 160.6(2)
Pd1 P1 C16 C17 53.4(2)
C8 P1 C12 C14 -77.4(2)
C16 P1 C12 C14 43.3(2)
Pd1 P1 C12 C14 161.5(2)
C8 P1 C12 C15 45.9(2)
C16 P1 C12 C15 166.6(2)
Pd1 P1 C12 C15 -75.2(2)
C8 P1 C12 C13 160.48(18)
C16 P1 C12 C13 -78.8(2)
Pd1 P1 C12 C13 39.41(18)
C16 P1 C8 C11 46.9(2)
C12 P1 C8 C11 167.1(2)
Pd1 P1 C8 C11 -84.0(2)
C16 P1 C8 C10 163.20(19)
C12 P1 C8 C10 -76.7(2)
Pd1 P1 C8 C10 32.2(2)
C16 P1 C8 C9 -75.2(3)
C12 P1 C8 C9 44.9(3)
Pd1 P1 C8 C9 153.8(2)
C4 C5 C6 C7 -0.8(6)
C2 C7 C6 C5 1.3(5)
C6 C5 C4 C3 -0.7(6)
C2 C3 C4 C5 1.7(5)
C6 C7 C2 C3 -0.2(4)
C6 C7 C2 C1 178.1(3)
C4 C3 C2 C7 -1.3(4)
C4 C3 C2 C1 -179.7(3)
C7 C2 C1 O1 -145.4(3)
C3 C2 C1 O1 33.0(4)
C7 C2 C1 Pd1 32.7(3)
C3 C2 C1 Pd1 -148.9(2)
P1 Pd1 C1 O1 -84.7(3)
Cl1 Pd1 C1 O1 91.1(3)
P1 Pd1 C1 C2 97.14(19)
Cl1 Pd1 C1 C2 -87.0(2)
